data_4308912
loop_
_publ_author_name
'Sujit K. Ghosh'
'Joan Ribas'
'M. Salah El Fallah'
'Parimal K. Bharadwaj'

_publ_section_title
;
Mn(II) Staircase Structures Stitched by Water Clusters to a 3D
Metal-Organic Open Framework: X-ray Structural and Magnetic Studies
;
_journal_name_full 'Inorganic Chemistry'
_journal_page_first 3856
_journal_page_last 3862
_journal_paper_doi 10.1021/ic050102w
_journal_volume 44
_journal_year 2005
_chemical_formula_moiety 'C14 H22 Mn2 N2 O18'
_chemical_formula_sum 'C14 H22 Mn2 N2 O18'
_chemical_formula_weight 616.22
_chemical_name_systematic
;
 ?
;
_space_group_IT_number 2
_symmetry_cell_setting triclinic
_symmetry_space_group_name_Hall '-P 1'
_symmetry_space_group_name_H-M 'P -1'
_atom_sites_solution_hydrogens geom
_atom_sites_solution_primary direct
_atom_sites_solution_secondary difmap
_audit_creation_method SHELXL-97
_cell_angle_alpha 87.425(5)
_cell_angle_beta 74.143(5)
_cell_angle_gamma 80.076(2)
_cell_formula_units_Z 2
_cell_length_a 9.495(3)
_cell_length_b 10.733(5)
_cell_length_c 11.065(4)
_cell_measurement_reflns_used 999
_cell_measurement_temperature 100
_cell_measurement_theta_max 28.23
_cell_measurement_theta_min 2.04
_cell_volume 1068.5(7)
_computing_cell_refinement 'SAINT 6.45 ( Bruker, 2003)'
_computing_data_collection 'SMART 5.628 (Bruker, 2003)'
_computing_data_reduction 'SAINT 6.45  (Bruker, 2003)'
_computing_molecular_graphics 'Diamond 2.1e'
_computing_structure_refinement 'SHELXL-97 (Sheldrick, 1997)'
_computing_structure_solution SIR-97
_diffrn_ambient_temperature 100
_diffrn_measured_fraction_theta_full 0.957
_diffrn_measured_fraction_theta_max 0.957
_diffrn_measurement_device_type 'Bruker SMART APEX'
_diffrn_measurement_method /w-scans
_diffrn_radiation_monochromator graphite
_diffrn_radiation_source 'fine-focus sealed tube'
_diffrn_radiation_type MoK\a
_diffrn_radiation_wavelength 0.71069
_diffrn_reflns_av_R_equivalents 0.0145
_diffrn_reflns_av_sigmaI/netI 0.0281
_diffrn_reflns_limit_h_max 12
_diffrn_reflns_limit_h_min -8
_diffrn_reflns_limit_k_max 13
_diffrn_reflns_limit_k_min -14
_diffrn_reflns_limit_l_max 14
_diffrn_reflns_limit_l_min -14
_diffrn_reflns_number 7196
_diffrn_reflns_theta_full 28.32
_diffrn_reflns_theta_max 28.32
_diffrn_reflns_theta_min 1.93
_diffrn_standards_decay_% <0.05
_exptl_absorpt_coefficient_mu 1.280
_exptl_absorpt_correction_T_max 0.8615
_exptl_absorpt_correction_T_min 0.8023
_exptl_crystal_colour Light_Purple
_exptl_crystal_density_diffrn 1.915
_exptl_crystal_density_method 'not measured'
_exptl_crystal_description 'Rectangular parallelopiped'
_exptl_crystal_F_000 628
_exptl_crystal_size_max 0.18
_exptl_crystal_size_mid 0.15
_exptl_crystal_size_min 0.12
_refine_diff_density_max 0.775
_refine_diff_density_min -0.573
_refine_diff_density_rms 0.122
_refine_ls_extinction_method none
_refine_ls_goodness_of_fit_ref 1.282
_refine_ls_hydrogen_treatment mixed
_refine_ls_matrix_type full
_refine_ls_number_parameters 413
_refine_ls_number_reflns 5096
_refine_ls_number_restraints 21
_refine_ls_restrained_S_all 1.286
_refine_ls_R_factor_all 0.0464
_refine_ls_R_factor_gt 0.0453
_refine_ls_shift/su_max 0.008
_refine_ls_shift/su_mean 0.005
_refine_ls_structure_factor_coef Fsqd
_refine_ls_weighting_details 'calc w=1/[\s^2^(Fo^2^)+(0.0253P)^2^+2.5733P] where P=(Fo^2^+2Fc^2^)/3'
_refine_ls_weighting_scheme calc
_refine_ls_wR_factor_gt 0.1046
_refine_ls_wR_factor_ref 0.1052
_reflns_number_gt 4949
_reflns_number_total 5096
_reflns_threshold_expression >2sigma(I)
_cod_data_source_file ic050102wsi20050122_100517.cif
_cod_data_source_block {[Mn2(cda)2.4H2O].4H2O}n,1
_cod_depositor_comments
;
The following automatic conversions were performed:
_cell_measurement_temperature value '100K' changed to '100' - value
should be numeric, i.e.'FLOAT or 'INT' without temperature
units.
_diffrn_ambient_temperature value '100K' changed to '100' -
value should be numeric, i.e.'FLOAT or 'INT' without temperature
units.
Automatic conversion script
Id: cif_fix_values 1391 2010-09-07 12:51:13Z saulius 

The following automatic conversions were performed:
'_symmetry_cell_setting' value 'Triclinic' changed to 'triclinic'
according to '/home/saulius/struct/CIF-dictionaries/cif_core.dic'
dictionary named 'cif_core.dic' version 2.4.1 from 2010-06-29.

Automatic conversion script
Id: cif_fix_enum 1527 2010-12-29 10:47:43Z saulius 
;
_cod_original_cell_volume 1068.5(9)
_cod_database_code 4308912

loop_
_symmetry_equiv_pos_as_xyz
'x, y, z'
'-x, -y, -z'

loop_
_atom_site_label
_atom_site_type_symbol
_atom_site_fract_x
_atom_site_fract_y
_atom_site_fract_z
_atom_site_U_iso_or_equiv
_atom_site_adp_type
_atom_site_occupancy
_atom_site_symmetry_multiplicity
_atom_site_calc_flag
_atom_site_refinement_flags
_atom_site_disorder_assembly
_atom_site_disorder_group
Mn1 Mn 0.52439(5) -0.08641(4) -0.15536(4) 0.00971(11) Uani 1 1 d . . .
Mn2 Mn 0.36263(4) -0.57480(4) 0.13196(4) 0.00931(11) Uani 1 1 d . . .
O1 O 0.3528(2) 0.11358(19) 0.56356(18) 0.0147(4) Uani 1 1 d . . .
O2 O 0.4405(2) 0.15516(19) 0.35985(18) 0.0133(4) Uani 1 1 d . . .
O3 O 0.2295(2) -0.1991(2) 0.06894(19) 0.0160(4) Uani 1 1 d . . .
O4 O 0.4001(2) -0.07270(18) 0.04787(18) 0.0119(4) Uani 1 1 d . . .
O5 O 0.0220(2) -0.20374(19) 0.54925(19) 0.0136(4) Uani 1 1 d . . .
O6 O 0.6469(2) -0.29259(19) 0.14937(18) 0.0124(4) Uani 1 1 d . . .
O7 O 0.5287(2) -0.42130(18) 0.07433(18) 0.0117(4) Uani 1 1 d . . .
O8 O 0.1089(2) -0.63281(19) 0.51199(18) 0.0134(4) Uani 1 1 d . . .
O9 O 0.1876(2) -0.63058(19) 0.30281(18) 0.0146(4) Uani 1 1 d . . .
O10 O 0.3777(2) -0.2968(2) 0.62022(18) 0.0140(4) Uani 1 1 d . . .
OW1 O -0.0964(3) -0.3563(3) 0.2387(2) 0.0374(7) Uani 1 1 d D . .
OW2 O 0.1728(2) -0.4728(2) 0.0846(2) 0.0190(4) Uani 1 1 d D . .
OW3 O -0.1548(3) 0.4100(2) 0.1475(2) 0.0259(5) Uani 1 1 d D . .
OW4 O 0.0305(2) 0.1889(2) 0.1925(2) 0.0176(4) Uani 1 1 d D . .
OW5 O 0.6880(2) -0.22699(19) -0.09071(18) 0.0113(4) Uani 1 1 d D . .
OW6 O -0.0441(3) -0.0341(3) 0.1218(4) 0.0368(7) Uani 1 1 d D . .
OW7 O 0.3393(3) 0.0344(3) -0.2003(2) 0.0287(6) Uani 1 1 d . . .
OW8 O 0.5714(2) -0.71761(19) 0.14032(18) 0.0106(4) Uani 1 1 d D . .
N1 N 0.3147(2) -0.0178(2) 0.2896(2) 0.0092(4) Uani 1 1 d . . .
N2 N 0.3734(3) -0.4765(2) 0.3003(2) 0.0104(4) Uani 1 1 d . . .
C1 C 0.3646(3) 0.0977(2) 0.4508(3) 0.0108(5) Uani 1 1 d . . .
C2 C 0.2839(3) 0.0020(2) 0.4140(3) 0.0099(5) Uani 1 1 d . . .
C3 C 0.1882(3) -0.0599(3) 0.5023(3) 0.0108(5) Uani 1 1 d . . .
C4 C 0.1160(3) -0.1467(2) 0.4622(3) 0.0104(5) Uani 1 1 d . . .
C5 C 0.1473(3) -0.1685(3) 0.3327(3) 0.0111(5) Uani 1 1 d . . .
C6 C 0.2479(3) -0.1030(2) 0.2515(2) 0.0103(5) Uani 1 1 d . . .
C7 C 0.2950(3) -0.1270(2) 0.1112(2) 0.0102(5) Uani 1 1 d . . .
C8 C 0.5558(3) -0.3670(2) 0.1629(2) 0.0101(5) Uani 1 1 d . . .
C9 C 0.4651(3) -0.3933(2) 0.2943(2) 0.0092(5) Uani 1 1 d . . .
C10 C 0.4739(3) -0.3307(3) 0.3977(3) 0.0104(5) Uani 1 1 d . . .
C11 C 0.3797(3) -0.3544(2) 0.5148(3) 0.0105(5) Uani 1 1 d . . .
C12 C 0.2826(3) -0.4405(3) 0.5222(3) 0.0114(5) Uani 1 1 d . . .
C13 C 0.2839(3) -0.4993(2) 0.4135(3) 0.0103(5) Uani 1 1 d . . .
C14 C 0.1855(3) -0.5952(2) 0.4088(3) 0.0116(5) Uani 1 1 d . . .
H2W1 H -0.171(4) -0.320(4) 0.219(4) 0.044(14) Uiso 1 1 d D . .
H1W5 H 0.677(5) -0.234(4) -0.0085(15) 0.030(11) Uiso 1 1 d D . .
H1W7 H 0.350(6) 0.048(5) -0.279(5) 0.047(14) Uiso 1 1 d . . .
H2W2 H 0.171(5) -0.448(4) 0.011(2) 0.035(12) Uiso 1 1 d D . .
H1W1 H -0.120(4) -0.354(4) 0.3163(17) 0.025(10) Uiso 1 1 d D . .
H1W3 H -0.102(5) 0.337(2) 0.148(5) 0.054(16) Uiso 1 1 d D . .
H2W8 H 0.608(4) -0.693(4) 0.193(3) 0.029(11) Uiso 1 1 d D . .
H1W2 H 0.111(4) -0.419(3) 0.132(3) 0.028(11) Uiso 1 1 d D . .
O10H H 0.437(4) -0.250(4) 0.608(4) 0.020(10) Uiso 1 1 d . . .
H2W3 H -0.106(4) 0.462(3) 0.165(4) 0.024(10) Uiso 1 1 d D . .
H2W4 H 0.011(5) 0.190(4) 0.2701(18) 0.029(11) Uiso 1 1 d D . .
H1W8 H 0.640(5) -0.729(5) 0.074(3) 0.066(17) Uiso 1 1 d D . .
H1W4 H 0.005(6) 0.123(3) 0.173(5) 0.050(15) Uiso 1 1 d D . .
H2W6 H 0.010(6) -0.103(3) 0.119(7) 0.09(2) Uiso 1 1 d D . .
O5H H -0.013(6) -0.257(5) 0.524(5) 0.055(16) Uiso 1 1 d . . .
H1W6 H -0.021(14) -0.012(12) 0.052(4) 0.16(4) Uiso 1 1 d D . .
H2W7 H 0.249(12) 0.029(9) -0.171(9) 0.16(4) Uiso 1 1 d . . .
H2W5 H 0.779(6) -0.225(5) -0.121(5) 0.057(16) Uiso 1 1 d . . .
H5 H 0.103(4) -0.225(3) 0.302(3) 0.009(8) Uiso 1 1 d . . .
H12 H 0.216(4) -0.454(3) 0.602(3) 0.010(8) Uiso 1 1 d . . .
H10 H 0.540(4) -0.271(3) 0.386(3) 0.016(9) Uiso 1 1 d . . .
H3 H 0.167(5) -0.047(4) 0.595(4) 0.028(11) Uiso 1 1 d . . .

loop_
_atom_site_aniso_label
_atom_site_aniso_U_11
_atom_site_aniso_U_22
_atom_site_aniso_U_33
_atom_site_aniso_U_23
_atom_site_aniso_U_13
_atom_site_aniso_U_12
Mn1 0.0116(2) 0.00982(19) 0.0077(2) 0.00015(15) -0.00179(15) -0.00315(15)
Mn2 0.0102(2) 0.00936(19) 0.0083(2) -0.00098(14) -0.00191(15) -0.00215(15)
O1 0.0197(10) 0.0166(10) 0.0090(9) -0.0011(8) -0.0030(8) -0.0074(8)
O2 0.0170(10) 0.0146(9) 0.0096(9) -0.0008(7) -0.0024(8) -0.0075(8)
O3 0.0167(10) 0.0203(10) 0.0119(9) -0.0062(8) -0.0002(8) -0.0098(8)
O4 0.0114(9) 0.0133(9) 0.0099(9) -0.0014(7) 0.0002(7) -0.0036(7)
O5 0.0147(10) 0.0145(10) 0.0110(9) -0.0011(8) 0.0011(8) -0.0079(8)
O6 0.0133(9) 0.0153(9) 0.0096(9) -0.0005(7) -0.0028(7) -0.0052(8)
O7 0.0137(9) 0.0128(9) 0.0089(9) -0.0009(7) -0.0021(7) -0.0047(7)
O8 0.0154(10) 0.0155(9) 0.0098(9) -0.0007(8) -0.0017(7) -0.0063(8)
O9 0.0187(10) 0.0164(10) 0.0094(9) -0.0021(8) -0.0008(8) -0.0092(8)
O10 0.0187(10) 0.0159(10) 0.0094(9) -0.0021(8) -0.0026(8) -0.0094(8)
OW1 0.0167(12) 0.077(2) 0.0126(11) -0.0090(13) -0.0043(9) 0.0110(13)
OW2 0.0170(11) 0.0241(11) 0.0135(10) 0.0018(9) -0.0032(8) 0.0011(9)
OW3 0.0345(14) 0.0246(12) 0.0175(11) 0.0018(10) -0.0079(10) -0.0006(11)
OW4 0.0160(10) 0.0242(11) 0.0127(10) -0.0026(9) -0.0020(8) -0.0060(9)
OW5 0.0108(9) 0.0129(9) 0.0086(9) -0.0011(7) -0.0001(7) -0.0010(7)
OW6 0.0208(13) 0.0311(15) 0.060(2) -0.0122(14) -0.0139(13) -0.0002(11)
OW7 0.0194(12) 0.0493(16) 0.0106(11) -0.0039(10) -0.0042(9) 0.0138(11)
OW8 0.0103(9) 0.0142(9) 0.0071(9) -0.0025(7) -0.0013(7) -0.0022(7)
N1 0.0090(10) 0.0093(10) 0.0087(10) -0.0014(8) -0.0018(8) -0.0005(8)
N2 0.0103(10) 0.0098(10) 0.0111(11) -0.0004(8) -0.0031(8) -0.0015(8)
C1 0.0102(12) 0.0099(11) 0.0116(12) -0.0004(10) -0.0022(10) -0.0007(9)
C2 0.0081(12) 0.0093(11) 0.0116(12) -0.0010(10) -0.0028(9) 0.0007(9)
C3 0.0126(12) 0.0106(12) 0.0086(12) -0.0022(10) -0.0018(10) -0.0011(10)
C4 0.0090(12) 0.0093(11) 0.0108(12) 0.0013(10) 0.0002(9) -0.0010(9)
C5 0.0120(12) 0.0099(11) 0.0112(12) -0.0019(10) -0.0026(10) -0.0019(10)
C6 0.0101(12) 0.0098(11) 0.0099(12) -0.0022(10) -0.0014(9) -0.0003(9)
C7 0.0106(12) 0.0107(12) 0.0086(12) -0.0009(9) -0.0011(9) -0.0016(9)
C8 0.0104(12) 0.0090(11) 0.0093(12) -0.0008(9) -0.0013(9) 0.0010(9)
C9 0.0075(11) 0.0095(11) 0.0088(12) 0.0003(9) -0.0004(9) 0.0000(9)
C10 0.0110(12) 0.0092(11) 0.0109(12) -0.0011(9) -0.0029(10) -0.0009(9)
C11 0.0124(12) 0.0098(11) 0.0101(12) -0.0003(9) -0.0039(10) -0.0020(10)
C12 0.0114(12) 0.0112(12) 0.0118(13) -0.0021(10) -0.0035(10) -0.0014(10)
C13 0.0102(12) 0.0097(11) 0.0108(12) -0.0019(10) -0.0021(10) -0.0017(9)
C14 0.0116(12) 0.0096(11) 0.0138(13) -0.0010(10) -0.0036(10) -0.0021(10)

loop_
_atom_type_symbol
_atom_type_description
_atom_type_scat_dispersion_real
_atom_type_scat_dispersion_imag
_atom_type_scat_source
C C 0.0033 0.0016 'International Tables Vol C Tables 4.2.6.8 and 6.1.1.4'
H H 0.0000 0.0000 'International Tables Vol C Tables 4.2.6.8 and 6.1.1.4'
N N 0.0061 0.0033 'International Tables Vol C Tables 4.2.6.8 and 6.1.1.4'
O O 0.0106 0.0060 'International Tables Vol C Tables 4.2.6.8 and 6.1.1.4'
Mn Mn 0.3368 0.7283 'International Tables Vol C Tables 4.2.6.8 and 6.1.1.4'

loop_
_geom_angle_atom_site_label_1
_geom_angle_atom_site_label_2
_geom_angle_atom_site_label_3
_geom_angle
_geom_angle_site_symmetry_1
_geom_angle_site_symmetry_3
_geom_angle_publ_flag
OW7 Mn1 OW5 171.03(10) . . ?
OW7 Mn1 O4 89.44(9) . . ?
OW5 Mn1 O4 84.49(8) . . ?
OW7 Mn1 N1 91.18(11) . 2_655 ?
OW5 Mn1 N1 97.77(9) . 2_655 ?
O4 Mn1 N1 136.95(8) . 2_655 ?
OW7 Mn1 O2 80.77(9) . 2_655 ?
OW5 Mn1 O2 101.60(8) . 2_655 ?
O4 Mn1 O2 151.78(7) . 2_655 ?
N1 Mn1 O2 70.11(8) 2_655 2_655 ?
OW7 Mn1 OW8 97.50(10) . 2_645 ?
OW5 Mn1 OW8 75.18(8) . 2_645 ?
O4 Mn1 OW8 82.33(7) . 2_645 ?
N1 Mn1 OW8 140.01(8) 2_655 2_645 ?
O2 Mn1 OW8 72.91(7) 2_655 2_645 ?
OW7 Mn1 O4 96.90(10) . 2_655 ?
OW5 Mn1 O4 87.03(8) . 2_655 ?
O4 Mn1 O4 68.55(8) . 2_655 ?
N1 Mn1 O4 68.65(8) 2_655 2_655 ?
O2 Mn1 O4 138.64(7) 2_655 2_655 ?
OW8 Mn1 O4 147.24(7) 2_645 2_655 ?
OW2 Mn2 N2 104.52(9) . . ?
OW2 Mn2 O7 85.61(8) . 2_645 ?
N2 Mn2 O7 137.59(8) . 2_645 ?
OW2 Mn2 O9 82.46(9) . . ?
N2 Mn2 O9 70.96(8) . . ?
O7 Mn2 O9 151.28(7) 2_645 . ?
OW2 Mn2 OW8 165.23(8) . . ?
N2 Mn2 OW8 90.24(8) . . ?
O7 Mn2 OW8 83.78(7) 2_645 . ?
O9 Mn2 OW8 102.25(8) . . ?
OW2 Mn2 OW5 93.80(9) . 2_645 ?
N2 Mn2 OW5 135.68(8) . 2_645 ?
O7 Mn2 OW5 82.89(7) 2_645 2_645 ?
O9 Mn2 OW5 72.00(7) . 2_645 ?
OW8 Mn2 OW5 74.73(8) . 2_645 ?
OW2 Mn2 O7 100.09(9) . . ?
N2 Mn2 O7 69.01(8) . . ?
O7 Mn2 O7 68.68(8) 2_645 . ?
O9 Mn2 O7 139.20(7) . . ?
OW8 Mn2 O7 85.56(8) . . ?
OW5 Mn2 O7 147.02(7) 2_645 . ?
C1 O2 Mn1 119.12(17) . 2_655 ?
C7 O4 Mn1 131.28(17) . . ?
C7 O4 Mn1 117.12(17) . 2_655 ?
Mn1 O4 Mn1 111.45(8) . 2_655 ?
C8 O7 Mn2 130.54(18) . 2_645 ?
C8 O7 Mn2 117.27(17) . . ?
Mn2 O7 Mn2 111.32(8) 2_645 . ?
C14 O9 Mn2 118.91(18) . . ?
Mn1 OW5 Mn2 105.22(9) . 2_645 ?
Mn2 OW8 Mn1 100.40(8) . 2_645 ?
C6 N1 C2 117.5(2) . . ?
C6 N1 Mn1 122.44(18) . 2_655 ?
C2 N1 Mn1 120.04(18) . 2_655 ?
C9 N2 C13 117.9(2) . . ?
C9 N2 Mn2 122.57(18) . . ?
C13 N2 Mn2 119.48(18) . . ?
O1 C1 O2 125.8(3) . . ?
O1 C1 C2 119.0(2) . . ?
O2 C1 C2 115.2(2) . . ?
N1 C2 C3 123.4(2) . . ?
N1 C2 C1 114.8(2) . . ?
C3 C2 C1 121.8(2) . . ?
C2 C3 C4 119.0(3) . . ?
O5 C4 C3 117.9(2) . . ?
O5 C4 C5 123.9(2) . . ?
C3 C4 C5 118.2(2) . . ?
C6 C5 C4 118.3(2) . . ?
N1 C6 C5 123.6(2) . . ?
N1 C6 C7 114.7(2) . . ?
C5 C6 C7 121.7(2) . . ?
O3 C7 O4 126.2(3) . . ?
O3 C7 C6 117.7(2) . . ?
O4 C7 C6 116.1(2) . . ?
O6 C8 O7 125.3(2) . . ?
O6 C8 C9 118.9(2) . . ?
O7 C8 C9 115.8(2) . . ?
N2 C9 C10 123.7(2) . . ?
N2 C9 C8 114.8(2) . . ?
C10 C9 C8 121.4(2) . . ?
C9 C10 C11 117.9(2) . . ?
O10 C11 C12 118.5(2) . . ?
O10 C11 C10 122.6(2) . . ?
C12 C11 C10 119.0(2) . . ?
C13 C12 C11 118.5(3) . . ?
N2 C13 C12 122.9(2) . . ?
N2 C13 C14 113.3(2) . . ?
C12 C13 C14 123.8(2) . . ?
O9 C14 O8 125.4(3) . . ?
O9 C14 C13 116.7(2) . . ?
O8 C14 C13 117.9(2) . . ?

loop_
_geom_bond_atom_site_label_1
_geom_bond_atom_site_label_2
_geom_bond_distance
_geom_bond_site_symmetry_2
_geom_bond_publ_flag
Mn1 OW7 2.157(3) . ?
Mn1 OW5 2.215(2) . ?
Mn1 O4 2.234(2) . ?
Mn1 N1 2.234(2) 2_655 ?
Mn1 O2 2.330(2) 2_655 ?
Mn1 OW8 2.413(2) 2_645 ?
Mn1 O4 2.432(2) 2_655 ?
Mn2 OW2 2.123(2) . ?
Mn2 N2 2.216(2) . ?
Mn2 O7 2.232(2) 2_645 ?
Mn2 O9 2.285(2) . ?
Mn2 OW8 2.308(2) . ?
Mn2 OW5 2.351(2) 2_645 ?
Mn2 O7 2.420(2) . ?
O1 C1 1.239(3) . ?
O2 C1 1.270(3) . ?
O2 Mn1 2.330(2) 2_655 ?
O3 C7 1.250(3) . ?
O4 C7 1.267(3) . ?
O4 Mn1 2.432(2) 2_655 ?
O5 C4 1.328(3) . ?
O6 C8 1.251(3) . ?
O7 C8 1.268(3) . ?
O7 Mn2 2.232(2) 2_645 ?
O8 C14 1.266(3) . ?
O9 C14 1.243(3) . ?
O10 C11 1.339(3) . ?
OW5 Mn2 2.351(2) 2_645 ?
OW8 Mn1 2.413(2) 2_645 ?
N1 C6 1.341(3) . ?
N1 C2 1.345(3) . ?
N1 Mn1 2.234(2) 2_655 ?
N2 C9 1.338(3) . ?
N2 C13 1.347(3) . ?
C1 C2 1.513(4) . ?
C2 C3 1.374(4) . ?
C3 C4 1.399(4) . ?
C4 C5 1.404(4) . ?
C5 C6 1.385(4) . ?
C6 C7 1.513(4) . ?
C8 C9 1.516(4) . ?
C9 C10 1.381(4) . ?
C10 C11 1.400(4) . ?
C11 C12 1.399(4) . ?
C12 C13 1.380(4) . ?
C13 C14 1.515(4) . ?
